data_4027567
loop_
_publ_author_name
'Ad\'an B. Gonz\'alez-P\'erez'
'Bel\'en Vaz'
'Olalla Nieto Faza'
'\'Angel R. de Lera'

_publ_section_title
;
 Mechanistic and Sterochemical Insights on the Pt-Catalyzed Rearrangement
 of Oxiranylpropargylic Esters to Cyclopentenones
;
_journal_name_full 'Journal of Organic Chemistry'
_journal_page_first 8733
_journal_page_last 8743
_journal_paper_doi 10.1021/jo301651r
_journal_volume 77
_journal_year 2012
_chemical_formula_sum 'C16 H22 O5'
_chemical_formula_weight 294.34
_chemical_name_systematic
; 
 ? 
;
_space_group_IT_number 14
_symmetry_cell_setting monoclinic
_symmetry_space_group_name_Hall '-P 2ybc'
_symmetry_space_group_name_H-M 'P 1 21/c 1'
_atom_sites_solution_hydrogens geom
_atom_sites_solution_primary direct
_atom_sites_solution_secondary difmap
_audit_creation_method SHELXL-97
_cell_angle_alpha 90.00
_cell_angle_beta 96.598(2)
_cell_angle_gamma 90.00
_cell_formula_units_Z 8
_cell_length_a 12.2137(13)
_cell_length_b 6.9492(8)
_cell_length_c 37.007(4)
_cell_measurement_reflns_used 4274
_cell_measurement_temperature 293(2)
_cell_measurement_theta_max 23.40
_cell_measurement_theta_min 2.22
_cell_volume 3120.2(6)
_computing_cell_refinement 'Bruker SAINT'
_computing_data_collection 'Bruker SMART'
_computing_data_reduction 'Bruker SAINT'
_computing_molecular_graphics 'Bruker SHELXTL'
_computing_publication_material 'Bruker SHELXTL'
_computing_structure_refinement 'SHELXL-97 (Sheldrick, 2008)'
_computing_structure_solution 'SHELXS-97 (Sheldrick, 2008)'
_diffrn_ambient_temperature 293(2)
_diffrn_measured_fraction_theta_full 1.000
_diffrn_measured_fraction_theta_max 0.999
_diffrn_measurement_device_type 'Bruker SMART1000 CCD'
_diffrn_measurement_method '\f and \w scans'
_diffrn_radiation_monochromator graphite
_diffrn_radiation_source 'fine-focus sealed tube'
_diffrn_radiation_type MoK\a
_diffrn_radiation_wavelength 0.71073
_diffrn_reflns_av_R_equivalents 0.0460
_diffrn_reflns_av_sigmaI/netI 0.0427
_diffrn_reflns_limit_h_max 14
_diffrn_reflns_limit_h_min -14
_diffrn_reflns_limit_k_max 8
_diffrn_reflns_limit_k_min -8
_diffrn_reflns_limit_l_max 43
_diffrn_reflns_limit_l_min -44
_diffrn_reflns_number 22846
_diffrn_reflns_theta_full 25.00
_diffrn_reflns_theta_max 25.04
_diffrn_reflns_theta_min 1.68
_exptl_absorpt_coefficient_mu 0.092
_exptl_absorpt_correction_T_max 0.7452
_exptl_absorpt_correction_T_min 0.6515
_exptl_absorpt_correction_type multi-scan
_exptl_crystal_colour colourless
_exptl_crystal_density_diffrn 1.253
_exptl_crystal_description prism
_exptl_crystal_F_000 1264
_exptl_crystal_size_max 0.49
_exptl_crystal_size_mid 0.21
_exptl_crystal_size_min 0.08
_refine_diff_density_max 0.294
_refine_diff_density_min -0.206
_refine_diff_density_rms 0.041
_refine_ls_extinction_method none
_refine_ls_goodness_of_fit_ref 1.020
_refine_ls_hydrogen_treatment constr
_refine_ls_matrix_type full
_refine_ls_number_parameters 389
_refine_ls_number_reflns 5532
_refine_ls_number_restraints 0
_refine_ls_restrained_S_all 1.020
_refine_ls_R_factor_all 0.1013
_refine_ls_R_factor_gt 0.0457
_refine_ls_shift/su_max 0.000
_refine_ls_shift/su_mean 0.000
_refine_ls_structure_factor_coef Fsqd
_refine_ls_weighting_details 'calc w=1/[\s^2^(Fo^2^)+(0.0568P)^2^+1.8424P] where P=(Fo^2^+2Fc^2^)/3'
_refine_ls_weighting_scheme calc
_refine_ls_wR_factor_gt 0.1105
_refine_ls_wR_factor_ref 0.1486
_reflns_number_gt 3180
_reflns_number_total 5532
_reflns_threshold_expression >2sigma(I)
_cod_data_source_file jo301651r_si_003.cif
_cod_data_source_block ar12341s
_cod_database_code 4027567

loop_
_symmetry_equiv_pos_as_xyz
'x, y, z'
'-x, y+1/2, -z+1/2'
'-x, -y, -z'
'x, -y-1/2, z-1/2'

loop_
_atom_site_label
_atom_site_type_symbol
_atom_site_fract_x
_atom_site_fract_y
_atom_site_fract_z
_atom_site_U_iso_or_equiv
_atom_site_adp_type
_atom_site_occupancy
_atom_site_symmetry_multiplicity
_atom_site_calc_flag
_atom_site_refinement_flags
O11 O 0.24034(15) 0.3379(3) 0.10081(5) 0.0563(5) Uani 1 1 d .
O12 O 0.19016(18) 0.2575(3) 0.04326(6) 0.0695(6) Uani 1 1 d .
O13 O 0.04892(13) -0.0116(2) 0.06129(4) 0.0436(4) Uani 1 1 d .
O14 O 0.21432(18) -0.1468(3) 0.05832(6) 0.0660(6) Uani 1 1 d .
O15 O -0.06328(16) 0.3237(3) 0.07340(5) 0.0597(6) Uani 1 1 d .
C11 C 0.09538(18) 0.1130(3) 0.08977(6) 0.0342(6) Uani 1 1 d .
C12 C 0.0017(2) 0.2547(4) 0.09720(7) 0.0401(6) Uani 1 1 d .
C13 C 0.0131(2) 0.2889(4) 0.13576(7) 0.0412(6) Uani 1 1 d .
H13 H -0.0247 0.3834 0.1471 0.049 Uiso 1 1 calc R
C13A C 0.08533(19) 0.1669(4) 0.15320(6) 0.0369(6) Uani 1 1 d .
C14 C 0.1229(2) 0.1700(4) 0.19358(7) 0.0507(7) Uani 1 1 d .
C15 C 0.2457(2) 0.1178(5) 0.19954(8) 0.0653(9) Uani 1 1 d .
H15A H 0.2879 0.2259 0.1920 0.078 Uiso 1 1 calc R
H15B H 0.2667 0.0982 0.2254 0.078 Uiso 1 1 calc R
C16 C 0.2762(2) -0.0579(5) 0.17956(8) 0.0615(8) Uani 1 1 d .
H16A H 0.2376 -0.1683 0.1880 0.074 Uiso 1 1 calc R
H16B H 0.3547 -0.0811 0.1850 0.074 Uiso 1 1 calc R
C17A C 0.12580(19) 0.0150(3) 0.12791(6) 0.0353(6) Uani 1 1 d .
C17 C 0.2478(2) -0.0379(4) 0.13875(7) 0.0483(7) Uani 1 1 d .
H17A H 0.2637 -0.1582 0.1272 0.058 Uiso 1 1 calc R
H17B H 0.2941 0.0609 0.1299 0.058 Uiso 1 1 calc R
C18 C 0.1823(2) 0.2393(4) 0.07486(7) 0.0408(6) Uani 1 1 d .
C19 C 0.3293(2) 0.4542(5) 0.08931(10) 0.0733(10) Uani 1 1 d .
H19A H 0.3812 0.3722 0.0791 0.110 Uiso 1 1 calc R
H19B H 0.3659 0.5216 0.1099 0.110 Uiso 1 1 calc R
H19C H 0.2996 0.5454 0.0713 0.110 Uiso 1 1 calc R
C110 C 0.1182(3) -0.1383(4) 0.04731(7) 0.0506(7) Uani 1 1 d .
C111 C 0.0588(3) -0.2588(5) 0.01844(8) 0.0748(10) Uani 1 1 d .
H11A H 0.0396 -0.1820 -0.0029 0.112 Uiso 1 1 calc R
H11B H -0.0070 -0.3093 0.0268 0.112 Uiso 1 1 calc R
H11C H 0.1053 -0.3632 0.0127 0.112 Uiso 1 1 calc R
C112 C 0.0554(3) 0.0293(6) 0.21416(9) 0.0855(12) Uani 1 1 d .
H12A H -0.0217 0.0513 0.2073 0.128 Uiso 1 1 calc R
H12B H 0.0724 0.0491 0.2399 0.128 Uiso 1 1 calc R
H12C H 0.0735 -0.1004 0.2082 0.128 Uiso 1 1 calc R
C113 C 0.1078(3) 0.3714(6) 0.20897(9) 0.0916(13) Uani 1 1 d .
H13A H 0.1482 0.4629 0.1963 0.137 Uiso 1 1 calc R
H13B H 0.1346 0.3731 0.2344 0.137 Uiso 1 1 calc R
H13C H 0.0310 0.4046 0.2059 0.137 Uiso 1 1 calc R
C114 C 0.0546(2) -0.1663(4) 0.12931(8) 0.0552(8) Uani 1 1 d .
H14A H 0.0620 -0.2157 0.1537 0.083 Uiso 1 1 calc R
H14B H 0.0785 -0.2620 0.1132 0.083 Uiso 1 1 calc R
H14C H -0.0212 -0.1347 0.1219 0.083 Uiso 1 1 calc R
O21 O 0.58989(16) 0.6978(3) 0.20626(5) 0.0577(5) Uani 1 1 d .
O22 O 0.52990(18) 0.6008(3) 0.15045(6) 0.0729(7) Uani 1 1 d .
O23 O 0.72825(14) 0.9516(2) 0.18561(5) 0.0447(4) Uani 1 1 d .
O24 O 0.56715(17) 1.1007(3) 0.18985(5) 0.0607(6) Uani 1 1 d .
O25 O 0.83425(16) 0.6097(3) 0.17488(5) 0.0608(6) Uani 1 1 d .
C21 C 0.67918(19) 0.8264(4) 0.15772(6) 0.0372(6) Uani 1 1 d .
C22 C 0.7708(2) 0.6804(4) 0.15075(7) 0.0419(6) Uani 1 1 d .
C23A C 0.6903(2) 0.7700(4) 0.09424(7) 0.0405(6) Uani 1 1 d .
C23 C 0.7607(2) 0.6474(4) 0.11224(7) 0.0464(7) Uani 1 1 d .
H23 H 0.7987 0.5521 0.1012 0.056 Uiso 1 1 calc R
C24 C 0.6554(2) 0.7700(4) 0.05376(7) 0.0533(7) Uani 1 1 d .
C25 C 0.5321(2) 0.8236(5) 0.04694(8) 0.0621(8) Uani 1 1 d .
H25A H 0.5127 0.8446 0.0211 0.075 Uiso 1 1 calc R
H25B H 0.4888 0.7158 0.0540 0.075 Uiso 1 1 calc R
C26 C 0.5015(2) 1.0001(5) 0.06718(8) 0.0592(8) Uani 1 1 d .
H26A H 0.4235 1.0262 0.0612 0.071 Uiso 1 1 calc R
H26B H 0.5422 1.1100 0.0596 0.071 Uiso 1 1 calc R
C27A C 0.64894(19) 0.9223(3) 0.11928(7) 0.0378(6) Uani 1 1 d .
C27 C 0.5272(2) 0.9728(4) 0.10821(7) 0.0510(7) Uani 1 1 d .
H27A H 0.4812 0.8706 0.1160 0.061 Uiso 1 1 calc R
H27B H 0.5094 1.0902 0.1205 0.061 Uiso 1 1 calc R
C28 C 0.5884(2) 0.6995(4) 0.17047(7) 0.0458(7) Uani 1 1 d .
C29 C 0.5067(3) 0.5738(5) 0.21955(9) 0.0745(10) Uani 1 1 d .
H29A H 0.4346 0.6212 0.2109 0.112 Uiso 1 1 calc R
H29B H 0.5160 0.5737 0.2457 0.112 Uiso 1 1 calc R
H29C H 0.5148 0.4451 0.2108 0.112 Uiso 1 1 calc R
C210 C 0.6649(3) 1.0885(4) 0.19870(7) 0.0489(7) Uani 1 1 d .
C211 C 0.7326(3) 1.2188(4) 0.22401(8) 0.0678(9) Uani 1 1 d .
H11D H 0.7601 1.3226 0.2105 0.102 Uiso 1 1 calc R
H11E H 0.7933 1.1483 0.2364 0.102 Uiso 1 1 calc R
H11F H 0.6881 1.2697 0.2415 0.102 Uiso 1 1 calc R
C212 C 0.7248(3) 0.9141(5) 0.03431(8) 0.0770(10) Uani 1 1 d .
H12D H 0.7074 1.0429 0.0411 0.115 Uiso 1 1 calc R
H12E H 0.7085 0.8993 0.0085 0.115 Uiso 1 1 calc R
H12F H 0.8017 0.8898 0.0413 0.115 Uiso 1 1 calc R
C213 C 0.6710(3) 0.5692(5) 0.03791(9) 0.0874(12) Uani 1 1 d .
H13D H 0.7478 0.5358 0.0412 0.131 Uiso 1 1 calc R
H13E H 0.6451 0.5693 0.0124 0.131 Uiso 1 1 calc R
H13F H 0.6299 0.4768 0.0502 0.131 Uiso 1 1 calc R
C214 C 0.7194(2) 1.1057(4) 0.11783(8) 0.0541(7) Uani 1 1 d .
H14D H 0.7955 1.0751 0.1250 0.081 Uiso 1 1 calc R
H14E H 0.6955 1.2003 0.1341 0.081 Uiso 1 1 calc R
H14F H 0.7110 1.1559 0.0935 0.081 Uiso 1 1 calc R

loop_
_atom_site_aniso_label
_atom_site_aniso_U_11
_atom_site_aniso_U_22
_atom_site_aniso_U_33
_atom_site_aniso_U_23
_atom_site_aniso_U_13
_atom_site_aniso_U_12
O11 0.0529(12) 0.0562(12) 0.0586(12) -0.0002(10) 0.0004(9) -0.0180(10)
O12 0.0842(16) 0.0781(16) 0.0497(13) -0.0013(11) 0.0222(11) -0.0180(12)
O13 0.0432(10) 0.0430(10) 0.0432(10) -0.0098(8) -0.0013(8) 0.0039(8)
O14 0.0603(14) 0.0686(15) 0.0675(14) -0.0197(11) 0.0007(11) 0.0226(11)
O15 0.0569(12) 0.0728(14) 0.0474(12) 0.0025(10) -0.0022(9) 0.0299(11)
C11 0.0332(13) 0.0335(13) 0.0356(13) -0.0052(11) 0.0025(10) 0.0033(11)
C12 0.0364(14) 0.0375(14) 0.0458(15) 0.0014(12) 0.0020(12) 0.0063(11)
C13 0.0403(14) 0.0420(15) 0.0418(15) -0.0039(12) 0.0065(12) 0.0096(12)
C13A 0.0335(13) 0.0397(15) 0.0385(14) 0.0008(11) 0.0083(11) 0.0018(11)
C14 0.0570(17) 0.0582(18) 0.0363(15) 0.0010(13) 0.0027(13) 0.0132(14)
C15 0.061(2) 0.081(2) 0.0501(18) 0.0053(17) -0.0113(15) 0.0087(17)
C16 0.0490(18) 0.077(2) 0.0558(19) 0.0108(17) -0.0041(14) 0.0186(16)
C17A 0.0325(13) 0.0344(14) 0.0393(14) 0.0017(11) 0.0051(10) 0.0044(11)
C17 0.0408(15) 0.0546(18) 0.0496(16) 0.0064(13) 0.0056(12) 0.0158(13)
C18 0.0389(15) 0.0405(15) 0.0429(16) -0.0024(13) 0.0045(12) 0.0047(12)
C19 0.0495(19) 0.0529(19) 0.117(3) 0.0037(19) 0.0064(18) -0.0155(15)
C110 0.065(2) 0.0426(16) 0.0438(16) -0.0056(13) 0.0034(14) 0.0119(15)
C111 0.098(3) 0.061(2) 0.061(2) -0.0237(17) -0.0086(18) 0.0085(19)
C112 0.085(3) 0.122(3) 0.053(2) 0.023(2) 0.0236(18) 0.010(2)
C113 0.126(3) 0.090(3) 0.053(2) -0.0262(19) -0.014(2) 0.029(2)
C114 0.0655(19) 0.0413(16) 0.0592(18) 0.0032(14) 0.0080(15) -0.0075(14)
O21 0.0623(13) 0.0656(14) 0.0477(12) 0.0078(10) 0.0170(9) -0.0052(10)
O22 0.0704(14) 0.0863(17) 0.0605(13) 0.0036(12) 0.0005(11) -0.0362(13)
O23 0.0415(10) 0.0464(11) 0.0457(10) -0.0092(9) 0.0032(8) 0.0044(8)
O24 0.0537(13) 0.0665(14) 0.0625(13) -0.0121(11) 0.0094(10) 0.0147(11)
O25 0.0579(12) 0.0651(14) 0.0582(13) 0.0069(11) 0.0010(10) 0.0228(11)
C21 0.0335(13) 0.0373(14) 0.0410(14) -0.0022(11) 0.0046(11) -0.0001(11)
C22 0.0397(15) 0.0357(14) 0.0507(17) 0.0024(12) 0.0072(12) 0.0043(12)
C23A 0.0353(14) 0.0428(15) 0.0445(15) -0.0007(12) 0.0090(11) 0.0003(12)
C23 0.0451(16) 0.0425(16) 0.0529(17) -0.0041(13) 0.0109(13) 0.0101(13)
C24 0.0626(19) 0.0549(18) 0.0426(16) -0.0037(14) 0.0064(14) 0.0098(15)
C25 0.064(2) 0.071(2) 0.0491(17) 0.0048(16) -0.0033(15) 0.0024(17)
C26 0.0451(17) 0.076(2) 0.0556(18) 0.0092(16) 0.0006(14) 0.0155(15)
C27A 0.0341(13) 0.0366(14) 0.0434(14) 0.0014(11) 0.0082(11) 0.0047(11)
C27 0.0409(16) 0.0617(19) 0.0508(17) 0.0063(14) 0.0079(13) 0.0140(14)
C28 0.0388(15) 0.0532(18) 0.0458(17) 0.0078(14) 0.0065(12) 0.0056(13)
C29 0.069(2) 0.081(3) 0.079(2) 0.0255(19) 0.0321(18) 0.0073(18)
C210 0.0567(19) 0.0467(17) 0.0436(16) -0.0030(13) 0.0078(14) 0.0070(14)
C211 0.078(2) 0.059(2) 0.064(2) -0.0196(16) -0.0037(17) 0.0050(17)
C212 0.083(2) 0.100(3) 0.0529(19) 0.0093(19) 0.0299(17) 0.000(2)
C213 0.125(3) 0.077(3) 0.056(2) -0.0238(18) -0.006(2) 0.025(2)
C214 0.0647(19) 0.0422(16) 0.0570(18) 0.0014(14) 0.0136(14) -0.0053(14)

loop_
_atom_type_symbol
_atom_type_description
_atom_type_scat_dispersion_real
_atom_type_scat_dispersion_imag
_atom_type_scat_source
C C 0.0033 0.0016 'International Tables Vol C Tables 4.2.6.8 and 6.1.1.4'
H H 0.0000 0.0000 'International Tables Vol C Tables 4.2.6.8 and 6.1.1.4'
O O 0.0106 0.0060 'International Tables Vol C Tables 4.2.6.8 and 6.1.1.4'

loop_
_geom_angle_atom_site_label_1
_geom_angle_atom_site_label_2
_geom_angle_atom_site_label_3
_geom_angle
C18 O11 C19 115.6(2)
C110 O13 C11 117.36(19)
O13 C11 C18 108.34(19)
O13 C11 C12 105.99(18)
C18 C11 C12 104.79(19)
O13 C11 C17A 115.62(19)
C18 C11 C17A 118.05(19)
C12 C11 C17A 102.59(18)
O15 C12 C13 129.4(2)
O15 C12 C11 123.6(2)
C13 C12 C11 106.9(2)
C13A C13 C12 111.0(2)
C13 C13A C14 125.3(2)
C13 C13A C17A 112.6(2)
C14 C13A C17A 122.1(2)
C13A C14 C113 110.2(2)
C13A C14 C15 108.6(2)
C113 C14 C15 108.7(3)
C13A C14 C112 111.2(2)
C113 C14 C112 107.7(3)
C15 C14 C112 110.4(3)
C16 C15 C14 114.6(3)
C15 C16 C17 112.1(2)
C13A C17A C114 108.8(2)
C13A C17A C17 112.1(2)
C114 C17A C17 109.2(2)
C13A C17A C11 101.01(18)
C114 C17A C11 108.0(2)
C17 C17A C11 117.3(2)
C16 C17 C17A 112.6(2)
O12 C18 O11 124.3(3)
O12 C18 C11 123.6(2)
O11 C18 C11 111.9(2)
O14 C110 O13 121.9(2)
O14 C110 C111 126.6(3)
O13 C110 C111 111.4(3)
C28 O21 C29 114.4(2)
C210 O23 C21 118.6(2)
O23 C21 C28 112.7(2)
O23 C21 C22 105.51(19)
C28 C21 C22 103.6(2)
O23 C21 C27A 115.5(2)
C28 C21 C27A 114.7(2)
C22 C21 C27A 103.00(18)
O25 C22 C23 129.7(2)
O25 C22 C21 123.5(2)
C23 C22 C21 106.7(2)
C23 C23A C24 126.0(2)
C23 C23A C27A 112.2(2)
C24 C23A C27A 121.7(2)
C23A C23 C22 111.8(2)
C23A C24 C213 110.2(2)
C23A C24 C212 110.8(2)
C213 C24 C212 108.2(3)
C23A C24 C25 108.7(2)
C213 C24 C25 108.6(3)
C212 C24 C25 110.2(3)
C26 C25 C24 114.1(2)
C25 C26 C27 111.0(2)
C23A C27A C27 111.9(2)
C23A C27A C214 109.0(2)
C27 C27A C214 109.2(2)
C23A C27A C21 101.24(19)
C27 C27A C21 117.16(19)
C214 C27A C21 107.9(2)
C26 C27 C27A 112.0(2)
O22 C28 O21 123.9(3)
O22 C28 C21 123.0(2)
O21 C28 C21 112.7(2)
O24 C210 O23 122.9(3)
O24 C210 C211 126.3(3)
O23 C210 C211 110.8(3)

loop_
_geom_bond_atom_site_label_1
_geom_bond_atom_site_label_2
_geom_bond_distance
O11 C18 1.318(3)
O11 C19 1.457(3)
O12 C18 1.191(3)
O13 C110 1.364(3)
O13 C11 1.430(3)
O14 C110 1.199(3)
O15 C12 1.215(3)
C11 C18 1.529(3)
C11 C12 1.557(3)
C11 C17A 1.572(3)
C12 C13 1.438(3)
C13 C13A 1.335(3)
C13A C14 1.512(3)
C13A C17A 1.530(3)
C14 C113 1.530(4)
C14 C15 1.534(4)
C14 C112 1.536(4)
C15 C16 1.497(4)
C16 C17 1.516(4)
C17A C114 1.536(4)
C17A C17 1.543(3)
C110 C111 1.480(4)
O21 C28 1.323(3)
O21 C29 1.460(3)
O22 C28 1.187(3)
O23 C210 1.351(3)
O23 C21 1.428(3)
O24 C210 1.204(3)
O25 C22 1.217(3)
C21 C28 1.533(4)
C21 C22 1.554(3)
C21 C27A 1.576(3)
C22 C23 1.435(4)
C23A C23 1.334(3)
C23A C24 1.510(4)
C23A C27A 1.530(3)
C24 C213 1.534(4)
C24 C212 1.542(4)
C24 C25 1.544(4)
C25 C26 1.506(4)
C26 C27 1.526(4)
C27A C27 1.537(3)
C27A C214 1.543(3)
C210 C211 1.484(4)
